data_4132961
loop_
_publ_author_name
'Li, Quan'
'Qian, Hai'
'Shao, Baihao'
'Hughes, Russell P.'
'Aprahamian, Ivan'

_publ_section_title
;
 Building Strain with Large Macrocycles and Using It To Tune the Thermal
 Half-Lives of Hydrazone Photochromes.
;
_journal_issue 37
_journal_name_full 'Journal of the American Chemical Society'
_journal_page_first 11829
_journal_page_last 11835
_journal_paper_doi 10.1021/jacs.8b07612
_journal_volume 140
_journal_year 2018
_chemical_formula_moiety 'C20 H20 N2 O4'
_chemical_formula_sum 'C20 H20 N2 O4'
_chemical_formula_weight 352.38
_space_group_crystal_system monoclinic
_space_group_IT_number 14
_space_group_name_Hall '-P 2yn'
_space_group_name_H-M_alt 'P 1 21/n 1'
_atom_sites_solution_hydrogens mixed
_atom_sites_solution_primary dual
_audit_creation_date 2017-05-05
_audit_creation_method
;
Olex2 1.2-alpha
(compiled 2017.03.28 svn.r3405 for OlexSys, GUI svn.r5335)
;
_cell_angle_alpha 90
_cell_angle_beta 105.261(5)
_cell_angle_gamma 90
_cell_formula_units_Z 4
_cell_length_a 12.418(6)
_cell_length_b 8.669(4)
_cell_length_c 16.915(8)
_cell_measurement_reflns_used 5924
_cell_measurement_temperature 173(2)
_cell_measurement_theta_max 25.37
_cell_measurement_theta_min 2.35
_cell_volume 1756.7(14)
_computing_cell_refinement 'SAINT v8.34A (Bruker, 2013)'
_computing_data_collection 'COSMO (BRUKER, V1.61, 2009)'
_computing_data_reduction 'SAINT v8.34A (Bruker, 2013)'
_computing_molecular_graphics 'Olex2 (Dolomanov et al., 2009)'
_computing_publication_material 'Olex2 (Dolomanov et al., 2009)'
_computing_structure_refinement 'ShelXL (Sheldrick, 2015)'
_computing_structure_solution 'ShelXT (Sheldrick, 2015)'
_diffrn_ambient_temperature 173(2)
_diffrn_detector_area_resol_mean 8.36
_diffrn_measured_fraction_theta_full 1.000
_diffrn_measured_fraction_theta_max 0.995
_diffrn_measurement_device_type 'Bruker APEX-II CCD'
_diffrn_measurement_method \w
_diffrn_radiation_monochromator graphite
_diffrn_radiation_type MoK\a
_diffrn_radiation_wavelength 0.71073
_diffrn_reflns_av_R_equivalents 0.0340
_diffrn_reflns_av_unetI/netI 0.0267
_diffrn_reflns_Laue_measured_fraction_full 1.000
_diffrn_reflns_Laue_measured_fraction_max 0.995
_diffrn_reflns_limit_h_max 14
_diffrn_reflns_limit_h_min -14
_diffrn_reflns_limit_k_max 10
_diffrn_reflns_limit_k_min -10
_diffrn_reflns_limit_l_max 20
_diffrn_reflns_limit_l_min -20
_diffrn_reflns_number 13926
_diffrn_reflns_point_group_measured_fraction_full 1.000
_diffrn_reflns_point_group_measured_fraction_max 0.995
_diffrn_reflns_theta_full 25.242
_diffrn_reflns_theta_max 25.509
_diffrn_reflns_theta_min 1.825
_diffrn_source 'sealed tube'
_diffrn_standards_number 0
_exptl_absorpt_coefficient_mu 0.094
_exptl_absorpt_correction_T_max 0.7452
_exptl_absorpt_correction_T_min 0.6526
_exptl_absorpt_correction_type multi-scan
_exptl_absorpt_process_details
'SADABS-2014/5 (Bruker,2014/5) was used for absorption correction. wR2(int) was 0.0564 before and 0.0476 after correction. The Ratio of minimum to maximum transmission is 0.8757. The \l/2 correction factor is 0.00150.'
_exptl_crystal_colour colourless
_exptl_crystal_colour_primary colourless
_exptl_crystal_density_diffrn 1.332
_exptl_crystal_description chunk
_exptl_crystal_F_000 744
_exptl_crystal_recrystallization_method 'used as received'
_exptl_crystal_size_max 0.293
_exptl_crystal_size_mid 0.286
_exptl_crystal_size_min 0.204
_refine_diff_density_max 0.178
_refine_diff_density_min -0.178
_refine_diff_density_rms 0.040
_refine_ls_extinction_method none
_refine_ls_goodness_of_fit_ref 1.036
_refine_ls_hydrogen_treatment mixed
_refine_ls_matrix_type full
_refine_ls_number_parameters 239
_refine_ls_number_reflns 3261
_refine_ls_number_restraints 0
_refine_ls_restrained_S_all 1.036
_refine_ls_R_factor_all 0.0563
_refine_ls_R_factor_gt 0.0426
_refine_ls_shift/su_max 0.000
_refine_ls_shift/su_mean 0.000
_refine_ls_structure_factor_coef Fsqd
_refine_ls_weighting_details 'w=1/[\s^2^(Fo^2^)+(0.0651P)^2^+0.2294P] where P=(Fo^2^+2Fc^2^)/3'
_refine_ls_weighting_scheme calc
_refine_ls_wR_factor_gt 0.1095
_refine_ls_wR_factor_ref 0.1224
_reflns_Friedel_coverage 0.000
_reflns_number_gt 2475
_reflns_number_total 3261
_reflns_threshold_expression 'I > 2\s(I)'
_cod_data_source_file ja8b07612_si_007.cif
_cod_data_source_block ia517a
_cod_original_cell_volume 1756.6(15)
_cod_database_code 4132961
_shelxl_version_number 2014/6
_shelx_space_group_comment
;
The symmetry employed for this shelxl refinement is uniquely defined
by the following loop, which should always be used as a source of
symmetry information in preference to the above space-group names.
They are only intended as comments.
;
_shelx_estimated_absorpt_t_max 0.981
_shelx_estimated_absorpt_t_min 0.973
_olex2_refinement_description
;
1. Fixed Uiso
 At 1.2 times of:
  All C(H) groups, All C(H,H) groups
2.a Secondary CH2 refined with riding coordinates:
 C16(H16A,H16B), C17(H17A,H17B), C18(H18A,H18B), C19(H19A,H19B), C20(H20A,H20B)
2.b Aromatic/amide H refined with riding coordinates:
 C4(H4), C5(H5), C6(H6), C7(H7), C8(H8), C12(H12), C13(H13), C14(H14), C15(H15)
;
_olex2_diffrn_ambient_temperature_device 'Oxford Cryosystems'
_olex2_exptl_crystal_mounting_method 'The crystal was mounted on a nylon loop with paratone oil'
_olex2_submission_original_sample_id IQ-293
_olex2_submission_special_instructions 'No special instructions were received'

loop_
_space_group_symop_operation_xyz
'x, y, z'
'-x+1/2, y+1/2, -z+1/2'
'-x, -y, -z'
'x-1/2, -y-1/2, z-1/2'

loop_
_atom_site_label
_atom_site_type_symbol
_atom_site_fract_x
_atom_site_fract_y
_atom_site_fract_z
_atom_site_U_iso_or_equiv
_atom_site_adp_type
_atom_site_occupancy
_atom_site_site_symmetry_order
_atom_site_calc_flag
_atom_site_refinement_flags_posn
O1 O 0.53549(9) 0.42702(12) 0.11808(7) 0.0525(3) Uani 1 1 d .
O2 O 0.55451(12) 0.21578(15) 0.19585(8) 0.0743(4) Uani 1 1 d .
O3 O 0.80867(9) 0.38482(14) 0.33601(7) 0.0564(3) Uani 1 1 d .
O4 O 0.93031(12) 0.35246(18) 0.45750(9) 0.0884(5) Uani 1 1 d .
N1 N 0.48891(10) 0.47081(15) 0.29964(7) 0.0466(3) Uani 1 1 d .
N2 N 0.59904(11) 0.44769(16) 0.33468(8) 0.0500(3) Uani 1 1 d .
C1 C 0.51711(12) 0.34142(17) 0.17802(9) 0.0434(4) Uani 1 1 d .
C2 C 0.44721(12) 0.42398(17) 0.22514(9) 0.0428(4) Uani 1 1 d .
C3 C 0.32664(13) 0.44006(17) 0.18788(9) 0.0451(4) Uani 1 1 d .
C4 C 0.27616(13) 0.3607(2) 0.11626(10) 0.0529(4) Uani 1 1 d .
H4 H 0.3206 0.3005 0.0901 0.064 Uiso 1 1 calc R
C5 C 0.16218(15) 0.3685(2) 0.08277(11) 0.0635(5) Uani 1 1 d .
H5 H 0.1288 0.3139 0.0338 0.076 Uiso 1 1 calc R
C6 C 0.09686(15) 0.4548(2) 0.12001(12) 0.0678(5) Uani 1 1 d .
H6 H 0.0184 0.4597 0.0970 0.081 Uiso 1 1 calc R
C7 C 0.14566(15) 0.5344(2) 0.19111(12) 0.0681(5) Uani 1 1 d .
H7 H 0.1004 0.5939 0.2170 0.082 Uiso 1 1 calc R
C8 C 0.25917(14) 0.5283(2) 0.22476(11) 0.0577(4) Uani 1 1 d .
H8 H 0.2919 0.5843 0.2734 0.069 Uiso 1 1 calc R
C9 C 0.84101(14) 0.39797(18) 0.41830(10) 0.0551(4) Uani 1 1 d .
C10 C 0.75968(14) 0.47803(18) 0.45330(9) 0.0498(4) Uani 1 1 d .
C11 C 0.64667(13) 0.50493(17) 0.41311(9) 0.0469(4) Uani 1 1 d .
C12 C 0.58225(15) 0.5917(2) 0.45325(10) 0.0565(4) Uani 1 1 d .
H12 H 0.5060 0.6112 0.4267 0.068 Uiso 1 1 calc R
C13 C 0.62772(18) 0.6491(2) 0.53060(11) 0.0673(5) Uani 1 1 d .
H13 H 0.5824 0.7082 0.5567 0.081 Uiso 1 1 calc R
C14 C 0.73779(18) 0.6226(2) 0.57096(11) 0.0697(5) Uani 1 1 d .
H14 H 0.7686 0.6626 0.6244 0.084 Uiso 1 1 calc R
C15 C 0.80224(16) 0.5372(2) 0.53247(10) 0.0624(5) Uani 1 1 d .
H15 H 0.8780 0.5176 0.5604 0.075 Uiso 1 1 calc R
C16 C 0.60587(14) 0.3633(2) 0.06844(10) 0.0542(4) Uani 1 1 d .
H16A H 0.5639 0.3623 0.0099 0.065 Uiso 1 1 calc R
H16B H 0.6269 0.2558 0.0855 0.065 Uiso 1 1 calc R
C17 C 0.70941(15) 0.4604(2) 0.07964(10) 0.0556(4) Uani 1 1 d .
H17A H 0.6867 0.5655 0.0590 0.067 Uiso 1 1 calc R
H17B H 0.7553 0.4166 0.0453 0.067 Uiso 1 1 calc R
C18 C 0.78197(14) 0.47357(18) 0.16718(10) 0.0534(4) Uani 1 1 d .
H18A H 0.7364 0.5175 0.2017 0.064 Uiso 1 1 calc R
H18B H 0.8433 0.5470 0.1680 0.064 Uiso 1 1 calc R
C19 C 0.83240(14) 0.32208(18) 0.20509(11) 0.0561(4) Uani 1 1 d .
H19A H 0.7722 0.2442 0.1975 0.067 Uiso 1 1 calc R
H19B H 0.8863 0.2854 0.1753 0.067 Uiso 1 1 calc R
C20 C 0.89118(14) 0.3330(2) 0.29515(11) 0.0587(5) Uani 1 1 d .
H20A H 0.9212 0.2310 0.3165 0.070 Uiso 1 1 calc R
H20B H 0.9538 0.4073 0.3042 0.070 Uiso 1 1 calc R
H2 H 0.6434(15) 0.396(2) 0.3087(10) 0.057(5) Uiso 1 1 d .

loop_
_atom_site_aniso_label
_atom_site_aniso_U_11
_atom_site_aniso_U_22
_atom_site_aniso_U_33
_atom_site_aniso_U_23
_atom_site_aniso_U_13
_atom_site_aniso_U_12
O1 0.0593(7) 0.0462(6) 0.0575(7) 0.0017(5) 0.0253(6) 0.0062(5)
O2 0.0975(10) 0.0519(7) 0.0788(9) 0.0166(6) 0.0329(8) 0.0254(7)
O3 0.0467(6) 0.0620(7) 0.0558(7) 0.0022(5) 0.0052(5) 0.0068(5)
O4 0.0751(9) 0.0860(10) 0.0800(10) -0.0092(8) -0.0222(8) 0.0281(8)
N1 0.0446(7) 0.0510(8) 0.0429(7) 0.0036(6) 0.0091(6) -0.0035(6)
N2 0.0456(8) 0.0586(9) 0.0427(7) -0.0031(6) 0.0064(6) -0.0009(6)
C1 0.0413(8) 0.0403(8) 0.0437(8) 0.0001(6) 0.0021(6) -0.0007(6)
C2 0.0453(8) 0.0411(8) 0.0414(8) 0.0048(6) 0.0104(7) -0.0017(6)
C3 0.0448(8) 0.0476(8) 0.0420(8) 0.0058(7) 0.0096(7) -0.0011(7)
C4 0.0479(9) 0.0607(10) 0.0490(9) -0.0025(8) 0.0107(7) -0.0021(8)
C5 0.0498(10) 0.0797(13) 0.0555(10) -0.0015(9) 0.0041(8) -0.0100(9)
C6 0.0425(9) 0.0852(14) 0.0726(13) 0.0104(10) 0.0096(9) -0.0001(9)
C7 0.0522(11) 0.0800(13) 0.0752(13) 0.0016(10) 0.0222(10) 0.0110(9)
C8 0.0547(10) 0.0640(11) 0.0545(10) -0.0040(8) 0.0144(8) 0.0040(8)
C9 0.0550(10) 0.0425(9) 0.0550(10) 0.0029(7) -0.0082(8) -0.0032(7)
C10 0.0568(10) 0.0443(8) 0.0427(9) 0.0084(7) 0.0030(7) -0.0088(7)
C11 0.0547(9) 0.0447(8) 0.0392(8) 0.0065(7) 0.0085(7) -0.0113(7)
C12 0.0594(10) 0.0659(11) 0.0462(9) -0.0004(8) 0.0173(8) -0.0120(8)
C13 0.0810(13) 0.0752(12) 0.0509(10) -0.0075(9) 0.0268(10) -0.0192(10)
C14 0.0862(14) 0.0792(13) 0.0417(9) -0.0034(9) 0.0134(9) -0.0245(11)
C15 0.0689(12) 0.0626(11) 0.0465(10) 0.0093(8) -0.0011(9) -0.0151(9)
C16 0.0590(10) 0.0550(10) 0.0516(9) -0.0115(8) 0.0198(8) 0.0038(8)
C17 0.0624(10) 0.0553(10) 0.0544(10) -0.0056(8) 0.0245(8) -0.0005(8)
C18 0.0558(10) 0.0452(9) 0.0609(10) -0.0082(7) 0.0183(8) -0.0024(7)
C19 0.0514(9) 0.0454(9) 0.0723(11) -0.0129(8) 0.0176(8) 0.0010(7)
C20 0.0448(9) 0.0497(9) 0.0771(12) -0.0062(8) 0.0084(9) 0.0058(7)

loop_
_atom_type_symbol
_atom_type_description
_atom_type_scat_dispersion_real
_atom_type_scat_dispersion_imag
_atom_type_scat_source
C C 0.0033 0.0016 'International Tables Vol C Tables 4.2.6.8 and 6.1.1.4'
H H 0.0000 0.0000 'International Tables Vol C Tables 4.2.6.8 and 6.1.1.4'
N N 0.0061 0.0033 'International Tables Vol C Tables 4.2.6.8 and 6.1.1.4'
O O 0.0106 0.0060 'International Tables Vol C Tables 4.2.6.8 and 6.1.1.4'

loop_
_geom_angle_atom_site_label_1
_geom_angle_atom_site_label_2
_geom_angle_atom_site_label_3
_geom_angle
C1 O1 C16 118.36(13)
C9 O3 C20 117.55(13)
C2 N1 N2 118.59(13)
N1 N2 C11 119.37(14)
N1 N2 H2 122.1(11)
C11 N2 H2 118.5(11)
O1 C1 C2 112.25(13)
O2 C1 O1 124.89(15)
O2 C1 C2 122.79(14)
N1 C2 C1 121.71(13)
N1 C2 C3 119.25(13)
C3 C2 C1 118.83(13)
C4 C3 C2 120.08(14)
C4 C3 C8 118.30(15)
C8 C3 C2 121.55(14)
C3 C4 H4 119.6
C5 C4 C3 120.77(16)
C5 C4 H4 119.6
C4 C5 H5 119.9
C6 C5 C4 120.27(17)
C6 C5 H5 119.9
C5 C6 H6 120.2
C5 C6 C7 119.70(17)
C7 C6 H6 120.2
C6 C7 H7 119.7
C8 C7 C6 120.54(18)
C8 C7 H7 119.7
C3 C8 H8 119.8
C7 C8 C3 120.42(17)
C7 C8 H8 119.8
O3 C9 C10 113.93(13)
O4 C9 O3 121.60(17)
O4 C9 C10 124.42(16)
C11 C10 C9 125.87(14)
C15 C10 C9 115.52(15)
C15 C10 C11 118.55(16)
N2 C11 C10 121.31(15)
N2 C11 C12 120.02(15)
C12 C11 C10 118.67(15)
C11 C12 H12 119.6
C13 C12 C11 120.87(17)
C13 C12 H12 119.6
C12 C13 H13 119.4
C12 C13 C14 121.12(19)
C14 C13 H13 119.4
C13 C14 H14 120.6
C15 C14 C13 118.76(17)
C15 C14 H14 120.6
C10 C15 H15 119.0
C14 C15 C10 122.01(17)
C14 C15 H15 119.0
O1 C16 H16A 109.8
O1 C16 H16B 109.8
O1 C16 C17 109.52(13)
H16A C16 H16B 108.2
C17 C16 H16A 109.8
C17 C16 H16B 109.8
C16 C17 H17A 108.4
C16 C17 H17B 108.4
C16 C17 C18 115.56(14)
H17A C17 H17B 107.5
C18 C17 H17A 108.4
C18 C17 H17B 108.4
C17 C18 H18A 108.6
C17 C18 H18B 108.6
C17 C18 C19 114.70(14)
H18A C18 H18B 107.6
C19 C18 H18A 108.6
C19 C18 H18B 108.6
C18 C19 H19A 108.7
C18 C19 H19B 108.7
H19A C19 H19B 107.6
C20 C19 C18 114.05(13)
C20 C19 H19A 108.7
C20 C19 H19B 108.7
O3 C20 C19 106.61(13)
O3 C20 H20A 110.4
O3 C20 H20B 110.4
C19 C20 H20A 110.4
C19 C20 H20B 110.4
H20A C20 H20B 108.6

loop_
_geom_bond_atom_site_label_1
_geom_bond_atom_site_label_2
_geom_bond_distance
O1 C1 1.3238(19)
O1 C16 1.4699(19)
O2 C1 1.1913(19)
O3 C9 1.348(2)
O3 C20 1.450(2)
O4 C9 1.199(2)
N1 N2 1.3546(19)
N1 C2 1.2951(19)
N2 C11 1.394(2)
N2 H2 0.910(18)
C1 C2 1.505(2)
C2 C3 1.470(2)
C3 C4 1.390(2)
C3 C8 1.397(2)
C4 H4 0.9500
C4 C5 1.381(2)
C5 H5 0.9500
C5 C6 1.372(3)
C6 H6 0.9500
C6 C7 1.381(3)
C7 H7 0.9500
C7 C8 1.375(3)
C8 H8 0.9500
C9 C10 1.472(3)
C10 C11 1.408(2)
C10 C15 1.401(2)
C11 C12 1.397(2)
C12 H12 0.9500
C12 C13 1.375(2)
C13 H13 0.9500
C13 C14 1.377(3)
C14 H14 0.9500
C14 C15 1.374(3)
C15 H15 0.9500
C16 H16A 0.9900
C16 H16B 0.9900
C16 C17 1.507(2)
C17 H17A 0.9900
C17 H17B 0.9900
C17 C18 1.521(2)
C18 H18A 0.9900
C18 H18B 0.9900
C18 C19 1.522(2)
C19 H19A 0.9900
C19 H19B 0.9900
C19 C20 1.509(2)
C20 H20A 0.9900
C20 H20B 0.9900

loop_
_geom_hbond_atom_site_label_D
_geom_hbond_atom_site_label_H
_geom_hbond_atom_site_label_A
_geom_hbond_distance_DH
_geom_hbond_distance_HA
_geom_hbond_distance_DA
_geom_hbond_angle_DHA
N2 H2 O2 0.910(18) 2.486(18) 3.030(2) 118.7(13)
N2 H2 O3 0.910(18) 1.984(18) 2.654(2) 129.1(15)
